data_7053639
loop_
_publ_author_name
'Barys, Maciej'
'Ciunik, Zbigniew'
'Drabent, Krzysztof'
'Kwiecie\'n, Anna'

_publ_section_title
;
 Stable hemiaminals containing a triazole ring
;
_journal_issue 11
_journal_name_full 'New Journal of Chemistry'
_journal_page_first 2605
_journal_paper_doi 10.1039/c0nj00346h
_journal_volume 34
_journal_year 2010
_chemical_formula_moiety 'C9 H8 N6 O5'
_chemical_formula_sum 'C9 H8 N6 O5'
_chemical_formula_weight 280.21
_chemical_name_common (2,4-dinitrophenyl)(4H-1,2,4-triazole-4-ylamino)methanol
_chemical_name_systematic
;
(2,4-dinitrophenyl)(4H-1,2,4-triazole-4-ylamino)methanol
;
_space_group_IT_number 56
_symmetry_cell_setting orthorhombic
_symmetry_space_group_name_Hall '-P 2ab 2ac'
_symmetry_space_group_name_H-M 'P c c n'
_atom_sites_solution_hydrogens geom
_atom_sites_solution_primary direct
_atom_sites_solution_secondary difmap
_audit_creation_method SHELXL-97
_cell_angle_alpha 90.00
_cell_angle_beta 90.00
_cell_angle_gamma 90.00
_cell_formula_units_Z 8
_cell_length_a 14.202(4)
_cell_length_b 14.267(4)
_cell_length_c 11.223(3)
_cell_measurement_reflns_used 3151
_cell_measurement_temperature 100(2)
_cell_measurement_theta_max 29.50
_cell_measurement_theta_min 3.63
_cell_volume 2274.0(11)
_computing_structure_refinement 'SHELXL-97 (Sheldrick, 1997)'
_computing_structure_solution 'SHELXS-97 (Sheldrick, 1990)'
_diffrn_ambient_temperature 100(2)
_diffrn_measured_fraction_theta_full 0.996
_diffrn_measured_fraction_theta_max 0.996
_diffrn_measurement_device_type KM4-CCD
_diffrn_measurement_method /w
_diffrn_radiation_monochromator graphite
_diffrn_radiation_source 'fine-focus sealed tube'
_diffrn_radiation_type MoK\a
_diffrn_radiation_wavelength 0.71073
_diffrn_reflns_av_R_equivalents 0.0548
_diffrn_reflns_av_sigmaI/netI 0.0341
_diffrn_reflns_limit_h_max 19
_diffrn_reflns_limit_h_min -19
_diffrn_reflns_limit_k_max 19
_diffrn_reflns_limit_k_min -19
_diffrn_reflns_limit_l_max 15
_diffrn_reflns_limit_l_min -11
_diffrn_reflns_number 26651
_diffrn_reflns_theta_full 29.50
_diffrn_reflns_theta_max 29.50
_diffrn_reflns_theta_min 3.63
_exptl_absorpt_coefficient_mu 0.137
_exptl_absorpt_correction_type none
_exptl_crystal_colour yellow
_exptl_crystal_density_diffrn 1.637
_exptl_crystal_density_method 'not measured'
_exptl_crystal_description plates
_exptl_crystal_F_000 1152
_exptl_crystal_size_max 0.22
_exptl_crystal_size_mid 0.15
_exptl_crystal_size_min 0.11
_refine_diff_density_max 0.348
_refine_diff_density_min -0.197
_refine_diff_density_rms 0.052
_refine_ls_extinction_method none
_refine_ls_goodness_of_fit_ref 1.161
_refine_ls_hydrogen_treatment refall
_refine_ls_matrix_type full
_refine_ls_number_parameters 213
_refine_ls_number_reflns 3151
_refine_ls_number_restraints 0
_refine_ls_restrained_S_all 1.161
_refine_ls_R_factor_all 0.0732
_refine_ls_R_factor_gt 0.0481
_refine_ls_shift/su_max 0.001
_refine_ls_shift/su_mean 0.000
_refine_ls_structure_factor_coef Fsqd
_refine_ls_weighting_details 'calc w=1/[\s^2^(Fo^2^)+(0.0556P)^2^+0.1991P] where P=(Fo^2^+2Fc^2^)/3'
_refine_ls_weighting_scheme calc
_refine_ls_wR_factor_gt 0.1054
_refine_ls_wR_factor_ref 0.1141
_reflns_number_gt 2488
_reflns_number_total 3151
_reflns_threshold_expression >2sigma(I)
_cod_data_source_file c0nj00346h.txt
_cod_data_source_block 4
_cod_depositor_comments
;
The following automatic conversions were performed:

'_symmetry_cell_setting' value 'Orthorhombic' changed to
'orthorhombic' according to
/home/saulius/struct/CIF-dictionaries/cif_core.dic dictionary named
'cif_core.dic' version 2.4.2 from 2011-04-26.

Automatic conversion script
Id: cif_fix_values 1891 2012-01-12 08:04:46Z andrius 
;
_cod_original_sg_symbol_H-M Pccn
_cod_database_code 7053639

loop_
_symmetry_equiv_pos_as_xyz
'x, y, z'
'-x+1/2, -y+1/2, z'
'-x, y+1/2, -z+1/2'
'x+1/2, -y, -z+1/2'
'-x, -y, -z'
'x-1/2, y-1/2, -z'
'x, -y-1/2, z-1/2'
'-x-1/2, y, z-1/2'

loop_
_atom_site_label
_atom_site_type_symbol
_atom_site_fract_x
_atom_site_fract_y
_atom_site_fract_z
_atom_site_U_iso_or_equiv
_atom_site_adp_type
_atom_site_occupancy
_atom_site_symmetry_multiplicity
_atom_site_calc_flag
O1 O 1.14379(9) 0.72510(9) 0.55948(10) 0.0328(3) Uani 1 1 d
O2 O 1.00662(8) 0.66815(9) 0.59966(10) 0.0298(3) Uani 1 1 d
O3 O 1.39538(9) 0.52877(10) 0.92636(11) 0.0377(3) Uani 1 1 d
O4 O 1.39874(8) 0.54872(9) 0.73485(11) 0.0320(3) Uani 1 1 d
O14 O 0.92580(8) 0.63629(7) 0.94944(9) 0.0228(2) Uani 1 1 d
H41 H 0.8621(17) 0.6255(17) 0.9296(18) 0.053(7) Uiso 1 1 d
N1 N 0.75648(9) 0.87426(9) 0.86945(12) 0.0245(3) Uani 1 1 d
N2 N 0.76778(9) 0.87451(9) 0.74570(12) 0.0265(3) Uani 1 1 d
N3 N 0.89400(9) 0.81447(9) 0.82821(11) 0.0202(3) Uani 1 1 d
N4 N 0.98169(9) 0.76813(9) 0.83418(12) 0.0204(3) Uani 1 1 d
H40 H 1.0076(13) 0.7865(14) 0.8974(19) 0.031(5) Uiso 1 1 d
N5 N 1.08929(9) 0.68280(9) 0.62458(11) 0.0226(3) Uani 1 1 d
N6 N 1.35840(9) 0.54943(9) 0.83097(12) 0.0252(3) Uani 1 1 d
C1 C 1.06884(10) 0.62705(10) 0.83507(13) 0.0183(3) Uani 1 1 d
C2 C 1.12691(10) 0.64300(10) 0.73626(13) 0.0188(3) Uani 1 1 d
C3 C 1.22155(11) 0.62028(10) 0.73388(13) 0.0203(3) Uani 1 1 d
H3 H 1.2579(12) 0.6335(12) 0.6679(15) 0.018(4) Uiso 1 1 d
C4 C 1.25833(10) 0.57728(10) 0.83346(13) 0.0202(3) Uani 1 1 d
C5 C 1.20428(11) 0.55685(11) 0.93209(14) 0.0214(3) Uani 1 1 d
H5 H 1.2288(12) 0.5252(12) 0.9984(15) 0.023(4) Uiso 1 1 d
C6 C 1.10988(11) 0.58279(10) 0.93246(13) 0.0206(3) Uani 1 1 d
H6 H 1.0680(12) 0.5699(12) 0.9983(15) 0.022(4) Uiso 1 1 d
C14 C 0.96914(10) 0.66522(10) 0.84350(13) 0.0191(3) Uani 1 1 d
H14 H 0.9321(12) 0.6487(11) 0.7788(16) 0.019(4) Uiso 1 1 d
C1T C 0.83244(11) 0.83728(11) 0.91523(14) 0.0241(3) Uani 1 1 d
H1T H 0.8441(14) 0.8277(13) 0.9982(18) 0.036(5) Uiso 1 1 d
C2T C 0.85099(12) 0.83934(11) 0.72495(15) 0.0253(3) Uani 1 1 d
H2T H 0.8747(14) 0.8315(14) 0.6506(17) 0.033(5) Uiso 1 1 d

loop_
_atom_site_aniso_label
_atom_site_aniso_U_11
_atom_site_aniso_U_22
_atom_site_aniso_U_33
_atom_site_aniso_U_23
_atom_site_aniso_U_13
_atom_site_aniso_U_12
O1 0.0338(6) 0.0371(7) 0.0273(6) 0.0147(5) 0.0002(5) -0.0034(5)
O2 0.0251(6) 0.0444(7) 0.0198(6) 0.0029(5) -0.0046(5) 0.0017(5)
O3 0.0324(7) 0.0454(8) 0.0351(7) -0.0001(6) -0.0116(5) 0.0130(6)
O4 0.0261(6) 0.0365(7) 0.0335(7) -0.0017(5) 0.0045(5) 0.0042(5)
O14 0.0248(6) 0.0261(6) 0.0175(5) 0.0033(4) 0.0016(4) -0.0003(4)
N1 0.0255(6) 0.0233(7) 0.0248(7) -0.0004(5) 0.0013(5) 0.0013(5)
N2 0.0306(7) 0.0236(7) 0.0252(7) 0.0030(5) -0.0004(6) 0.0037(5)
N3 0.0210(6) 0.0191(6) 0.0207(6) 0.0006(5) 0.0008(5) 0.0021(5)
N4 0.0192(6) 0.0194(6) 0.0226(7) -0.0006(5) -0.0015(5) 0.0026(5)
N5 0.0264(7) 0.0235(7) 0.0179(6) 0.0012(5) -0.0015(5) 0.0031(5)
N6 0.0234(7) 0.0215(7) 0.0306(7) -0.0029(6) -0.0046(6) 0.0035(5)
C1 0.0224(7) 0.0154(7) 0.0171(7) -0.0018(5) -0.0020(6) -0.0003(5)
C2 0.0240(7) 0.0171(7) 0.0153(7) 0.0006(5) -0.0041(6) 0.0004(5)
C3 0.0246(7) 0.0178(7) 0.0183(7) -0.0020(6) 0.0004(6) -0.0011(5)
C4 0.0208(7) 0.0165(7) 0.0233(8) -0.0041(6) -0.0034(6) 0.0028(5)
C5 0.0287(8) 0.0177(7) 0.0177(7) -0.0010(6) -0.0049(6) 0.0037(6)
C6 0.0264(8) 0.0189(7) 0.0165(7) -0.0009(6) -0.0001(6) 0.0014(6)
C14 0.0215(7) 0.0200(7) 0.0158(7) 0.0008(6) -0.0001(6) 0.0015(5)
C1T 0.0255(8) 0.0251(8) 0.0216(8) -0.0013(6) 0.0019(6) 0.0018(6)
C2T 0.0318(8) 0.0236(8) 0.0204(8) 0.0041(6) 0.0008(6) 0.0050(6)

loop_
_atom_type_symbol
_atom_type_description
_atom_type_scat_dispersion_real
_atom_type_scat_dispersion_imag
_atom_type_scat_source
C C 0.0033 0.0000 'International Tables Vol C Tables 4.2.6.8 and 6.1.1.4'
H H 0.0000 0.0000 'International Tables Vol C Tables 4.2.6.8 and 6.1.1.4'
N N 0.0061 0.0000 'International Tables Vol C Tables 4.2.6.8 and 6.1.1.4'
O O 0.0106 0.0000 'International Tables Vol C Tables 4.2.6.8 and 6.1.1.4'

loop_
_geom_angle_atom_site_label_1
_geom_angle_atom_site_label_2
_geom_angle_atom_site_label_3
_geom_angle
C14 O14 H41 105.6(13)
C1T N1 N2 107.27(13)
C2T N2 N1 106.28(13)
C1T N3 C2T 105.26(13)
C1T N3 N4 130.51(13)
C2T N3 N4 124.06(13)
N3 N4 C14 111.17(11)
N3 N4 H40 106.3(13)
C14 N4 H40 107.5(13)
O1 N5 O2 123.66(13)
O1 N5 C2 117.90(12)
O2 N5 C2 118.36(12)
O4 N6 O3 124.56(14)
O4 N6 C4 118.07(13)
O3 N6 C4 117.37(13)
C6 C1 C2 116.70(13)
C6 C1 C14 120.29(13)
C2 C1 C14 122.66(13)
C3 C2 C1 123.34(14)
C3 C2 N5 115.18(13)
C1 C2 N5 121.44(13)
C4 C3 C2 117.20(14)
C4 C3 H3 122.0(10)
C2 C3 H3 120.8(10)
C3 C4 C5 122.31(14)
C3 C4 N6 118.01(13)
C5 C4 N6 119.64(13)
C4 C5 C6 118.88(14)
C4 C5 H5 122.2(10)
C6 C5 H5 118.9(10)
C1 C6 C5 121.51(14)
C1 C6 H6 115.5(10)
C5 C6 H6 123.0(10)
O14 C14 N4 113.86(12)
O14 C14 C1 110.89(12)
N4 C14 C1 103.79(11)
O14 C14 H14 109.9(10)
N4 C14 H14 105.3(10)
C1 C14 H14 112.9(10)
N1 C1T N3 110.33(14)
N1 C1T H1T 125.7(12)
N3 C1T H1T 123.9(12)
N2 C2T N3 110.84(14)
N2 C2T H2T 123.3(13)
N3 C2T H2T 125.9(13)

loop_
_geom_bond_atom_site_label_1
_geom_bond_atom_site_label_2
_geom_bond_distance
O1 N5 1.2235(17)
O2 N5 1.2250(17)
O3 N6 1.2283(18)
O4 N6 1.2215(17)
O14 C14 1.4010(18)
O14 H41 0.94(2)
N1 C1T 1.306(2)
N1 N2 1.3980(19)
N2 C2T 1.305(2)
N3 C1T 1.351(2)
N3 C2T 1.357(2)
N3 N4 1.4117(17)
N4 C14 1.4826(19)
N4 H40 0.84(2)
N5 C2 1.4761(19)
N6 C4 1.476(2)
C1 C6 1.390(2)
C1 C2 1.401(2)
C1 C14 1.520(2)
C2 C3 1.383(2)
C3 C4 1.378(2)
C3 H3 0.922(17)
C4 C5 1.378(2)
C5 C6 1.391(2)
C5 H5 0.938(17)
C6 H6 0.966(17)
C14 H14 0.927(17)
C1T H1T 0.95(2)
C2T H2T 0.907(19)

loop_
_geom_torsion_atom_site_label_1
_geom_torsion_atom_site_label_2
_geom_torsion_atom_site_label_3
_geom_torsion_atom_site_label_4
_geom_torsion
C1T N1 N2 C2T -1.31(17)
C1T N3 N4 C14 79.85(19)
C2T N3 N4 C14 -94.67(17)
C6 C1 C2 C3 -2.5(2)
C14 C1 C2 C3 170.65(14)
C6 C1 C2 N5 175.26(13)
C14 C1 C2 N5 -11.6(2)
O1 N5 C2 C3 -27.43(19)
O2 N5 C2 C3 149.35(14)
O1 N5 C2 C1 154.64(14)
O2 N5 C2 C1 -28.6(2)
C1 C2 C3 C4 2.0(2)
N5 C2 C3 C4 -175.89(13)
C2 C3 C4 C5 0.2(2)
C2 C3 C4 N6 177.86(13)
O4 N6 C4 C3 -14.0(2)
O3 N6 C4 C3 165.78(14)
O4 N6 C4 C5 163.70(14)
O3 N6 C4 C5 -16.5(2)
C3 C4 C5 C6 -1.8(2)
N6 C4 C5 C6 -179.38(13)
C2 C1 C6 C5 0.8(2)
C14 C1 C6 C5 -172.50(14)
C4 C5 C6 C1 1.2(2)
N3 N4 C14 O14 -65.37(16)
N3 N4 C14 C1 173.96(12)
C6 C1 C14 O14 -9.13(19)
C2 C1 C14 O14 177.95(13)
C6 C1 C14 N4 113.52(15)
C2 C1 C14 N4 -59.40(17)
N2 N1 C1T N3 0.99(17)
C2T N3 C1T N1 -0.30(18)
N4 N3 C1T N1 -175.60(14)
N1 N2 C2T N3 1.15(18)
C1T N3 C2T N2 -0.57(18)
N4 N3 C2T N2 175.12(13)
